data_4300925
loop_
_publ_author_name
'Dohyun Moon'
'Myoung Soo Lah'

_publ_contact_author
; 

     Myoung Soo Lah

     Department of Chemistry

     College of Science and Technology, Hanyang University

     1271 Sa-1-dong, Ansan, Kyunggi-do 426-791, Korea

;
_publ_contact_author_email mslah@hanyang.ac.kr
_publ_contact_author_fax '82 (31) 407 3863'
_publ_contact_author_phone '82 (31) 400 5496'
_publ_section_title
;

Size and Shape Selectivity of Host Networks Built Based on Tunable

Secondary Building Units

;
_journal_name_full 'Inorganic Chemistry'
_journal_page_first 1934
_journal_page_last 1940
_journal_paper_doi 10.1021/ic0486872
_journal_volume 44
_journal_year 2005
_chemical_formula_sum 'C48 H53 Mn3 N10 O11'
_chemical_formula_weight 1110.82
_chemical_name_systematic
; 

 ? 

;
_space_group_IT_number 88
_symmetry_cell_setting tetragonal
_symmetry_space_group_name_Hall '-I 4ad'
_symmetry_space_group_name_H-M 'I 41/a :2'
_atom_sites_solution_hydrogens geom
_atom_sites_solution_primary direct
_atom_sites_solution_secondary difmap
_audit_creation_method SHELXL-97
_cell_angle_alpha 90.00
_cell_angle_beta 90.00
_cell_angle_gamma 90.00
_cell_formula_units_Z 16
_cell_length_a 40.609(3)
_cell_length_b 40.609(3)
_cell_length_c 17.4132(18)
_cell_measurement_reflns_used 1024
_cell_measurement_temperature 173(2)
_cell_measurement_theta_max 28.34
_cell_measurement_theta_min 1.27
_cell_volume 28716(4)
_computing_cell_refinement 'Bruker SAINT'
_computing_data_collection 'Bruker SMART'
_computing_data_reduction 'Bruker SAINT'
_computing_molecular_graphics ORTEP3
_computing_publication_material WinGX
_computing_structure_refinement 'Bruker SHELXTL'
_computing_structure_solution 'Bruker SHELXTL'
_diffrn_ambient_temperature 173(2)
_diffrn_measured_fraction_theta_full 0.977
_diffrn_measured_fraction_theta_max 0.977
_diffrn_measurement_device_type 'CCD area detector'
_diffrn_measurement_method 'phi and omega scans'
_diffrn_radiation_monochromator graphite
_diffrn_radiation_source 'fine-focus sealed tube'
_diffrn_radiation_type MoK\a
_diffrn_radiation_wavelength 0.71073
_diffrn_reflns_av_R_equivalents 0.1198
_diffrn_reflns_av_sigmaI/netI 0.1374
_diffrn_reflns_limit_h_max 37
_diffrn_reflns_limit_h_min -53
_diffrn_reflns_limit_k_max 51
_diffrn_reflns_limit_k_min -53
_diffrn_reflns_limit_l_max 22
_diffrn_reflns_limit_l_min -19
_diffrn_reflns_number 88080
_diffrn_reflns_theta_full 28.34
_diffrn_reflns_theta_max 28.34
_diffrn_reflns_theta_min 1.27
_diffrn_standards_decay_% <2.0
_exptl_absorpt_coefficient_mu 0.568
_exptl_absorpt_correction_T_max 0.8948
_exptl_absorpt_correction_T_min 0.7452
_exptl_absorpt_correction_type multi-scan
_exptl_absorpt_process_details 'Bruker SADABS'
_exptl_crystal_colour 'dark brown'
_exptl_crystal_density_diffrn 1.028
_exptl_crystal_density_method 'not measured'
_exptl_crystal_description prism
_exptl_crystal_F_000 9184
_exptl_crystal_size_max 0.55
_exptl_crystal_size_mid 0.54
_exptl_crystal_size_min 0.20
_refine_diff_density_max 0.707
_refine_diff_density_min -0.657
_refine_diff_density_rms 0.107
_refine_ls_extinction_method none
_refine_ls_goodness_of_fit_ref 0.902
_refine_ls_hydrogen_treatment mixed
_refine_ls_matrix_type full
_refine_ls_number_parameters 656
_refine_ls_number_reflns 17506
_refine_ls_number_restraints 8
_refine_ls_restrained_S_all 0.906
_refine_ls_R_factor_all 0.1984
_refine_ls_R_factor_gt 0.0946
_refine_ls_shift/su_max 1.956
_refine_ls_shift/su_mean 0.034
_refine_ls_structure_factor_coef Fsqd
_refine_ls_weighting_details 'calc w=1/[\s^2^(Fo^2^)+(0.1456P)^2^+0.0000P] where P=(Fo^2^+2Fc^2^)/3'
_refine_ls_weighting_scheme calc
_refine_ls_wR_factor_gt 0.2330
_refine_ls_wR_factor_ref 0.2736
_reflns_number_gt 6838
_reflns_number_total 17506
_reflns_threshold_expression >2sigma(I)
_cod_data_source_file ic0486872si20040917_062524_12.cif
_cod_data_source_block complex20
_cod_depositor_comments
;
The following automatic conversions were performed:
'_symmetry_cell_setting' value 'Tetragonal' changed to 'tetragonal'
according to '/home/saulius/struct/CIF-dictionaries/cif_core.dic'
dictionary named 'cif_core.dic' version 2.4.1 from
2010-06-29.

'_exptl_absorpt_correction_type' value 'Multi-scan' changed
to 'multi-scan' according to
'/home/saulius/struct/CIF-dictionaries/cif_core.dic' dictionary named
'cif_core.dic' version 2.4.1 from 2010-06-29.

Automatic conversion script
Id: cif_fix_enum 1527 2010-12-29 10:47:43Z saulius 
;
_cod_original_sg_symbol_H-M 'I 41/a'
_cod_database_code 4300925

loop_
_symmetry_equiv_pos_as_xyz
'x, y, z'
'-x+1/2, -y, z+1/2'
'-y+3/4, x+1/4, z+1/4'
'y+3/4, -x+3/4, z+3/4'
'x+1/2, y+1/2, z+1/2'
'-x+1, -y+1/2, z+1'
'-y+5/4, x+3/4, z+3/4'
'y+5/4, -x+5/4, z+5/4'
'-x, -y, -z'
'x-1/2, y, -z-1/2'
'y-3/4, -x-1/4, -z-1/4'
'-y-3/4, x-3/4, -z-3/4'
'-x+1/2, -y+1/2, -z+1/2'
'x, y+1/2, -z'
'y-1/4, -x+1/4, -z+1/4'
'-y-1/4, x-1/4, -z-1/4'

loop_
_atom_site_label
_atom_site_type_symbol
_atom_site_fract_x
_atom_site_fract_y
_atom_site_fract_z
_atom_site_U_iso_or_equiv
_atom_site_adp_type
_atom_site_occupancy
_atom_site_symmetry_multiplicity
_atom_site_calc_flag
_atom_site_refinement_flags
_atom_site_disorder_assembly
_atom_site_disorder_group
Mn1 Mn 0.57473(2) 0.54579(2) 0.17267(5) 0.0464(2) Uani 1 1 d . . .
O1A O 0.59567(10) 0.52093(11) 0.2479(3) 0.0667(12) Uani 1 1 d . . .
O2A O 0.49550(10) 0.52677(11) 0.3163(2) 0.0586(11) Uani 1 1 d . . .
O3A O 0.54613(8) 0.57055(9) 0.1037(2) 0.0453(9) Uani 1 1 d . . .
N1A N 0.53304(10) 0.53971(11) 0.2240(2) 0.0440(11) Uani 1 1 d . . .
N2A N 0.50602(10) 0.55518(11) 0.1865(2) 0.0412(10) Uani 1 1 d . . .
O4A O 0.58753(11) 0.59428(11) 0.2290(3) 0.0693(13) Uani 1 1 d . . .
C1A C 0.58309(18) 0.50559(17) 0.3081(4) 0.0678(18) Uani 1 1 d . . .
C2A C 0.6039(2) 0.4860(2) 0.3526(5) 0.101(3) Uani 1 1 d . . .
H2A H 0.6261 0.4831 0.3368 0.121 Uiso 1 1 calc R . .
C3A C 0.5935(3) 0.4712(3) 0.4172(6) 0.125(4) Uani 1 1 d . . .
H3A H 0.6084 0.4574 0.4442 0.150 Uiso 1 1 calc R . .
C4A C 0.5628(3) 0.4750(2) 0.4453(6) 0.115(3) Uani 1 1 d . . .
H4A H 0.5564 0.4650 0.4923 0.138 Uiso 1 1 calc R . .
C5A C 0.5404(2) 0.4946(2) 0.4017(5) 0.100(3) Uani 1 1 d . . .
H5A H 0.5186 0.4982 0.4201 0.120 Uiso 1 1 calc R . .
C6A C 0.55020(16) 0.50827(16) 0.3328(3) 0.0602(17) Uani 1 1 d . . .
C7A C 0.52471(16) 0.52594(15) 0.2907(3) 0.0520(15) Uani 1 1 d . . .
C8A C 0.51574(12) 0.56992(13) 0.1248(3) 0.0399(12) Uani 1 1 d . . .
C9A C 0.49023(14) 0.58734(15) 0.0766(3) 0.0539(15) Uani 1 1 d . . .
H9A1 H 0.4777 0.5706 0.0476 0.065 Uiso 1 1 calc R . .
H9A2 H 0.4746 0.5986 0.1115 0.065 Uiso 1 1 calc R . .
C10A C 0.5030(3) 0.6116(3) 0.0221(10) 0.233(9) Uani 1 1 d . . .
H10A H 0.5083 0.6320 0.0494 0.349 Uiso 1 1 calc R . .
H10B H 0.4863 0.6161 -0.0171 0.349 Uiso 1 1 calc R . .
H10C H 0.5229 0.6029 -0.0024 0.349 Uiso 1 1 calc R . .
N3A N 0.5939(5) 0.6508(3) 0.2380(8) 0.343(15) Uani 1 1 d D . .
C11A C 0.5768(4) 0.6168(4) 0.2188(18) 0.61(4) Uani 1 1 d D . .
H11A H 0.5555 0.6172 0.1966 0.731 Uiso 1 1 calc R . .
C12A C 0.6084(4) 0.6431(5) 0.3026(8) 0.281(14) Uani 1 1 d D . .
H12A H 0.6039 0.6602 0.3409 0.421 Uiso 1 1 calc R . .
H12B H 0.6322 0.6414 0.2943 0.421 Uiso 1 1 calc R . .
H12C H 0.5999 0.6219 0.3210 0.421 Uiso 1 1 calc R . .
C13A C 0.5807(6) 0.6789(4) 0.1943(14) 0.48(3) Uani 1 1 d D . .
H13A H 0.5777 0.6977 0.2289 0.714 Uiso 1 1 calc R . .
H13B H 0.5595 0.6729 0.1716 0.714 Uiso 1 1 calc R . .
H13C H 0.5962 0.6849 0.1535 0.714 Uiso 1 1 calc R . .
Mn2 Mn 0.45948(2) 0.53871(2) 0.24546(5) 0.0490(3) Uani 1 1 d . . .
O1B O 0.44945(10) 0.57965(11) 0.2867(2) 0.0652(12) Uani 1 1 d . . .
O2B O 0.38430(9) 0.56747(9) 0.0982(2) 0.0497(10) Uani 1 1 d . . .
O3B O 0.46326(9) 0.49674(10) 0.1939(2) 0.0537(10) Uani 1 1 d . . .
N1B N 0.42446(11) 0.54324(11) 0.1710(2) 0.0440(11) Uani 1 1 d . . .
N2B N 0.41930(11) 0.51532(11) 0.1253(3) 0.0487(12) Uani 1 1 d . . .
N3B N 0.42654(14) 0.51229(19) 0.3313(3) 0.0793(18) Uani 1 1 d . . .
C1B C 0.42741(15) 0.60147(16) 0.2665(4) 0.0575(16) Uani 1 1 d . . .
C2B C 0.42438(17) 0.6299(2) 0.3102(4) 0.083(2) Uani 1 1 d . . .
H2B H 0.4391 0.6331 0.3519 0.100 Uiso 1 1 calc R . .
C3B C 0.40119(18) 0.65361(18) 0.2963(4) 0.080(2) Uani 1 1 d . . .
H3B H 0.3999 0.6725 0.3282 0.096 Uiso 1 1 calc R . .
C4B C 0.37961(18) 0.64984(16) 0.2351(4) 0.074(2) Uani 1 1 d . . .
H4B H 0.3631 0.6658 0.2251 0.089 Uiso 1 1 calc R . .
C5B C 0.38269(14) 0.62249(14) 0.1895(3) 0.0527(15) Uani 1 1 d . . .
H5B H 0.3687 0.6206 0.1459 0.063 Uiso 1 1 calc R . .
C6B C 0.40451(13) 0.59815(14) 0.2033(3) 0.0472(14) Uani 1 1 d . . .
C7B C 0.40475(13) 0.56864(14) 0.1548(3) 0.0453(13) Uani 1 1 d . . .
C8B C 0.44041(15) 0.49330(15) 0.1418(3) 0.0528(15) Uani 1 1 d . . .
C9B C 0.43799(18) 0.45959(15) 0.1031(4) 0.073(2) Uani 1 1 d . . .
H9B1 H 0.4164 0.4580 0.0771 0.088 Uiso 1 1 calc R . .
H9B2 H 0.4553 0.4581 0.0632 0.088 Uiso 1 1 calc R . .
C10B C 0.4416(4) 0.4309(2) 0.1559(8) 0.193(7) Uani 1 1 d . . .
H10D H 0.4602 0.4347 0.1907 0.289 Uiso 1 1 calc R . .
H10E H 0.4456 0.4109 0.1258 0.289 Uiso 1 1 calc R . .
H10F H 0.4213 0.4282 0.1860 0.289 Uiso 1 1 calc R . .
C11B C 0.4347(2) 0.4837(3) 0.3556(5) 0.119(4) Uani 1 1 d . . .
H11B H 0.4558 0.4754 0.3420 0.143 Uiso 1 1 calc R . .
C12B C 0.4143(3) 0.4639(3) 0.4012(6) 0.147(5) Uani 1 1 d . . .
H12D H 0.4200 0.4421 0.4152 0.176 Uiso 1 1 calc R . .
C13B C 0.3845(2) 0.4789(3) 0.4248(5) 0.134(5) Uani 1 1 d . . .
C14B C 0.3762(2) 0.5042(3) 0.3948(5) 0.142(5) Uani 1 1 d . . .
H14B H 0.3545 0.5124 0.4024 0.171 Uiso 1 1 calc R . .
C15B C 0.3981(2) 0.5214(3) 0.3491(4) 0.116(4) Uani 1 1 d . . .
H15B H 0.3909 0.5420 0.3294 0.139 Uiso 1 1 calc R . .
C16B C 0.3597(3) 0.4606(4) 0.4805(7) 0.183(7) Uani 1 1 d . . .
H16A H 0.3478 0.4774 0.5109 0.219 Uiso 1 1 calc R . .
H16B H 0.3433 0.4488 0.4489 0.219 Uiso 1 1 calc R . .
Mn3 Mn 0.38659(2) 0.52937(2) 0.02612(5) 0.0446(2) Uani 1 1 d . . .
O1C O 0.34921(9) 0.50904(10) 0.0632(2) 0.0565(10) Uani 1 1 d . . .
O2C O 0.38417(8) 0.44706(9) -0.1149(2) 0.0502(10) Uani 1 1 d . . .
O3C O 0.42616(9) 0.54485(9) -0.0234(2) 0.0511(10) Uani 1 1 d . . .
N1C N 0.39353(10) 0.49374(10) -0.0459(2) 0.0416(10) Uani 1 1 d . . .
N2C N 0.42272(11) 0.49636(11) -0.0882(3) 0.0474(11) Uani 1 1 d . . .
N3C N 0.35767(12) 0.55951(12) -0.0598(3) 0.0550(13) Uani 1 1 d . . .
C1C C 0.33162(14) 0.48410(14) 0.0341(3) 0.0489(14) Uani 1 1 d . . .
C2C C 0.30131(15) 0.47746(16) 0.0655(3) 0.0607(17) Uani 1 1 d . . .
H2C H 0.2937 0.4906 0.1071 0.073 Uiso 1 1 calc R . .
C3C C 0.28173(16) 0.45266(17) 0.0391(4) 0.0660(18) Uani 1 1 d . . .
H3C H 0.2607 0.4491 0.0617 0.079 Uiso 1 1 calc R . .
C4C C 0.29229(15) 0.43243(16) -0.0210(3) 0.0591(16) Uani 1 1 d . . .
H4C H 0.2788 0.4151 -0.0399 0.071 Uiso 1 1 calc R . .
C5C C 0.32236(14) 0.43831(14) -0.0514(3) 0.0498(14) Uani 1 1 d . . .
H5C H 0.3298 0.4244 -0.0918 0.060 Uiso 1 1 calc R . .
C6C C 0.34322(12) 0.46367(13) -0.0269(3) 0.0409(12) Uani 1 1 d . . .
C7C C 0.37464(12) 0.46834(13) -0.0642(3) 0.0409(12) Uani 1 1 d . . .
C8C C 0.43767(13) 0.52375(14) -0.0731(3) 0.0502(14) Uani 1 1 d . . .
C9C C 0.46822(19) 0.5333(2) -0.1155(5) 0.104(3) Uani 1 1 d . . .
H9C1 H 0.4779 0.5137 -0.1407 0.124 Uiso 1 1 calc R . .
H9C2 H 0.4847 0.5424 -0.0794 0.124 Uiso 1 1 calc R . .
C10C C 0.4583(3) 0.5615(3) -0.1815(6) 0.136(4) Uani 1 1 d . . .
H10G H 0.4367 0.5563 -0.2033 0.205 Uiso 1 1 calc R . .
H10H H 0.4749 0.5614 -0.2225 0.205 Uiso 1 1 calc R . .
H10I H 0.4576 0.5833 -0.1575 0.205 Uiso 1 1 calc R . .
C11C C 0.33519(16) 0.58063(17) -0.0388(4) 0.0660(18) Uani 1 1 d . . .
H11C H 0.3293 0.5813 0.0139 0.079 Uiso 1 1 calc R . .
C12C C 0.3195(2) 0.60197(19) -0.0883(4) 0.090(3) Uani 1 1 d . . .
H12E H 0.3036 0.6172 -0.0695 0.107 Uiso 1 1 calc R . .
C13C C 0.3272(2) 0.6008(2) -0.1665(4) 0.092(3) Uani 1 1 d . . .
C14C C 0.3498(2) 0.5775(2) -0.1871(4) 0.095(3) Uani 1 1 d . . .
H14C H 0.3554 0.5752 -0.2397 0.114 Uiso 1 1 calc R . .
C15C C 0.36437(18) 0.55792(19) -0.1352(4) 0.076(2) Uani 1 1 d . . .
H15C H 0.3801 0.5423 -0.1525 0.092 Uiso 1 1 calc R . .
C16C C 0.3109(3) 0.6237(2) -0.2209(5) 0.139(5) Uani 1 1 d . . .
H16C H 0.2992 0.6408 -0.1909 0.167 Uiso 1 1 calc R . .
H16D H 0.3281 0.6349 -0.2514 0.167 Uiso 1 1 calc R . .
O1D O 0.3398(17) 0.4094(11) 0.345(2) 1.56(11) Uani 1 1 d D . .
N1D N 0.3474(3) 0.4188(4) 0.2219(7) 0.171(4) Uani 1 1 d D . .
C1D C 0.3572(4) 0.3961(5) 0.296(2) 0.353(18) Uani 1 1 d D . .
H1D H 0.3718 0.3779 0.2994 0.423 Uiso 1 1 calc R . .
C2D C 0.3327(10) 0.4437(7) 0.2540(14) 0.72(5) Uani 1 1 d D . .
H2D1 H 0.3122 0.4362 0.2781 1.085 Uiso 1 1 calc R . .
H2D2 H 0.3276 0.4603 0.2149 1.085 Uiso 1 1 calc R . .
H2D3 H 0.3471 0.4533 0.2931 1.085 Uiso 1 1 calc R . .
C3D C 0.3462(4) 0.4062(4) 0.1455(10) 0.219(8) Uani 1 1 d . . .
H3D1 H 0.3685 0.4003 0.1289 0.328 Uiso 1 1 calc R . .
H3D2 H 0.3373 0.4231 0.1111 0.328 Uiso 1 1 calc R . .
H3D3 H 0.3321 0.3867 0.1441 0.328 Uiso 1 1 calc R . .

loop_
_atom_site_aniso_label
_atom_site_aniso_U_11
_atom_site_aniso_U_22
_atom_site_aniso_U_33
_atom_site_aniso_U_23
_atom_site_aniso_U_13
_atom_site_aniso_U_12
Mn1 0.0369(5) 0.0453(5) 0.0571(5) -0.0059(4) -0.0067(4) -0.0010(4)
O1A 0.046(2) 0.069(3) 0.085(3) 0.006(3) -0.005(2) 0.003(2)
O2A 0.045(2) 0.092(3) 0.039(2) 0.009(2) -0.0003(18) -0.006(2)
O3A 0.034(2) 0.046(2) 0.056(2) 0.0036(18) -0.0002(17) -0.0018(16)
N1A 0.038(3) 0.051(3) 0.043(3) 0.003(2) -0.008(2) -0.007(2)
N2A 0.042(3) 0.048(3) 0.033(2) 0.002(2) -0.004(2) 0.006(2)
O4A 0.055(3) 0.050(3) 0.103(4) -0.030(2) -0.006(2) -0.003(2)
C1A 0.066(5) 0.060(4) 0.078(5) 0.009(4) -0.020(4) -0.005(3)
C2A 0.078(6) 0.105(7) 0.119(7) 0.033(6) -0.018(5) 0.002(5)
C3A 0.115(9) 0.133(9) 0.127(9) 0.060(7) -0.036(7) 0.012(7)
C4A 0.130(9) 0.125(8) 0.092(7) 0.039(6) -0.022(7) 0.006(7)
C5A 0.100(6) 0.125(7) 0.075(5) 0.028(5) -0.024(5) -0.019(6)
C6A 0.062(4) 0.068(4) 0.050(4) 0.009(3) -0.016(3) -0.012(3)
C7A 0.064(4) 0.056(4) 0.036(3) -0.006(3) -0.015(3) -0.009(3)
C8A 0.033(3) 0.040(3) 0.047(3) -0.009(2) -0.004(2) -0.001(2)
C9A 0.041(3) 0.065(4) 0.055(4) 0.011(3) -0.007(3) -0.001(3)
C10A 0.141(10) 0.161(11) 0.40(2) 0.182(14) -0.148(13) -0.057(9)
N3A 0.61(4) 0.079(7) 0.338(19) 0.084(11) 0.36(2) 0.095(14)
C11A 0.209(18) 0.31(2) 1.31(9) -0.60(4) 0.38(3) -0.182(17)
C12A 0.267(17) 0.37(2) 0.205(14) -0.215(16) -0.195(14) 0.257(18)
C13A 0.59(5) 0.19(2) 0.65(5) -0.15(3) 0.35(4) -0.24(3)
Mn2 0.0411(5) 0.0684(6) 0.0374(5) -0.0013(4) -0.0008(4) -0.0007(4)
O1B 0.054(3) 0.086(3) 0.056(3) -0.030(2) -0.011(2) 0.018(2)
O2B 0.049(2) 0.047(2) 0.054(2) -0.0121(18) -0.0096(19) 0.0097(18)
O3B 0.049(2) 0.059(3) 0.053(2) 0.009(2) -0.0062(19) 0.0016(19)
N1B 0.041(3) 0.053(3) 0.038(2) -0.007(2) -0.002(2) 0.003(2)
N2B 0.044(3) 0.046(3) 0.056(3) -0.005(2) -0.008(2) 0.013(2)
N3B 0.049(4) 0.130(6) 0.059(4) 0.026(4) 0.002(3) -0.018(4)
C1B 0.050(4) 0.065(4) 0.058(4) -0.022(3) 0.004(3) -0.003(3)
C2B 0.061(5) 0.114(6) 0.073(5) -0.050(5) -0.012(4) 0.004(4)
C3B 0.073(5) 0.077(5) 0.089(5) -0.047(4) -0.020(4) 0.011(4)
C4B 0.070(5) 0.054(4) 0.098(5) -0.020(4) -0.009(4) 0.007(3)
C5B 0.045(3) 0.053(4) 0.060(4) -0.007(3) -0.005(3) 0.000(3)
C6B 0.037(3) 0.060(4) 0.045(3) -0.007(3) 0.002(2) -0.007(3)
C7B 0.040(3) 0.054(4) 0.043(3) -0.005(3) -0.005(3) -0.010(3)
C8B 0.048(4) 0.051(4) 0.059(4) -0.001(3) -0.001(3) -0.003(3)
C9B 0.072(5) 0.052(4) 0.096(5) -0.008(4) -0.036(4) 0.008(3)
C10B 0.280(17) 0.067(6) 0.232(14) 0.019(8) -0.133(13) -0.046(8)
C11B 0.091(7) 0.166(10) 0.100(7) 0.061(7) 0.004(5) -0.016(7)
C12B 0.118(9) 0.189(12) 0.133(9) 0.081(9) 0.012(7) -0.011(8)
C13B 0.061(6) 0.243(14) 0.098(7) 0.099(8) 0.006(5) -0.005(7)
C14B 0.072(6) 0.254(14) 0.100(7) 0.104(9) -0.012(5) -0.007(7)
C15B 0.052(5) 0.219(11) 0.076(5) 0.066(6) 0.002(4) -0.015(6)
C16B 0.110(8) 0.278(17) 0.160(10) 0.144(12) -0.020(8) -0.075(10)
Mn3 0.0412(5) 0.0455(5) 0.0473(5) -0.0076(4) -0.0074(4) 0.0022(4)
O1C 0.051(2) 0.062(3) 0.057(2) -0.015(2) -0.0041(19) -0.005(2)
O2C 0.037(2) 0.048(2) 0.065(2) -0.015(2) -0.0028(19) -0.0028(17)
O3C 0.047(2) 0.042(2) 0.064(3) -0.0068(19) -0.0023(19) -0.0002(18)
N1C 0.034(2) 0.045(3) 0.046(3) -0.003(2) 0.002(2) -0.002(2)
N2C 0.037(3) 0.045(3) 0.061(3) -0.014(2) -0.003(2) -0.002(2)
N3C 0.062(3) 0.060(3) 0.043(3) -0.012(2) -0.006(2) 0.024(3)
C1C 0.043(3) 0.055(4) 0.049(3) -0.004(3) -0.011(3) -0.001(3)
C2C 0.057(4) 0.074(4) 0.051(4) -0.017(3) 0.006(3) -0.011(3)
C3C 0.052(4) 0.084(5) 0.062(4) -0.011(4) 0.006(3) -0.022(4)
C4C 0.050(4) 0.072(4) 0.055(4) -0.012(3) 0.001(3) -0.018(3)
C5C 0.056(4) 0.047(3) 0.047(3) -0.007(3) -0.004(3) 0.001(3)
C6C 0.034(3) 0.049(3) 0.040(3) -0.004(2) -0.009(2) -0.003(2)
C7C 0.033(3) 0.043(3) 0.047(3) 0.004(3) -0.011(2) 0.001(2)
C8C 0.033(3) 0.050(3) 0.068(4) -0.017(3) 0.007(3) -0.003(3)
C9C 0.074(5) 0.084(6) 0.153(8) -0.049(6) 0.041(5) -0.034(4)
C10C 0.131(9) 0.123(8) 0.155(9) 0.042(7) 0.055(7) -0.032(7)
C11C 0.067(4) 0.080(5) 0.051(4) -0.017(3) -0.016(3) 0.016(4)
C12C 0.115(7) 0.082(5) 0.071(5) -0.026(4) -0.036(5) 0.041(5)
C13C 0.129(7) 0.087(6) 0.060(5) -0.013(4) -0.034(5) 0.052(5)
C14C 0.112(7) 0.113(7) 0.061(5) -0.001(4) -0.014(4) 0.052(6)
C15C 0.082(5) 0.093(5) 0.055(4) -0.008(4) -0.011(4) 0.042(4)
C16C 0.231(13) 0.112(8) 0.074(6) -0.012(6) -0.034(7) 0.079(8)
O1D 1.92(19) 0.97(11) 1.8(2) 0.57(13) 0.94(17) -0.527
N1D 0.174(10) 0.200(12) 0.139(9) 0.001(9) -0.034(8) -0.016(9)
C1D 0.136(13) 0.24(2) 0.68(5) 0.25(3) -0.01(2) -0.065(13)
C2D 1.26(10) 0.54(5) 0.37(3) -0.35(3) -0.58(5) 0.75(6)
C3D 0.27(2) 0.165(14) 0.222(17) -0.028(13) -0.099(16) 0.025(13)

loop_
_atom_type_symbol
_atom_type_description
_atom_type_scat_dispersion_real
_atom_type_scat_dispersion_imag
_atom_type_scat_source
C C 0.0033 0.0016 'International Tables Vol C Tables 4.2.6.8 and 6.1.1.4'
H H 0.0000 0.0000 'International Tables Vol C Tables 4.2.6.8 and 6.1.1.4'
N N 0.0061 0.0033 'International Tables Vol C Tables 4.2.6.8 and 6.1.1.4'
O O 0.0106 0.0060 'International Tables Vol C Tables 4.2.6.8 and 6.1.1.4'
Mn Mn 0.3368 0.7283 'International Tables Vol C Tables 4.2.6.8 and 6.1.1.4'

loop_
_geom_angle_atom_site_label_1
_geom_angle_atom_site_label_2
_geom_angle_atom_site_label_3
_geom_angle
_geom_angle_site_symmetry_1
_geom_angle_site_symmetry_3
_geom_angle_publ_flag
O1A Mn1 N1A 90.32(19) . . ?
O1A Mn1 O3A 170.44(18) . . ?
N1A Mn1 O3A 80.12(17) . . ?
O1A Mn1 O2C 93.02(18) . 9_665 ?
N1A Mn1 O2C 176.56(17) . 9_665 ?
O3A Mn1 O2C 96.54(15) . 9_665 ?
O1A Mn1 N2C 91.54(18) . 9_665 ?
N1A Mn1 N2C 104.16(18) . 9_665 ?
O3A Mn1 N2C 90.97(16) . 9_665 ?
O2C Mn1 N2C 74.94(16) 9_665 9_665 ?
O1A Mn1 O4A 93.56(18) . . ?
N1A Mn1 O4A 96.45(18) . . ?
O3A Mn1 O4A 87.40(16) . . ?
O2C Mn1 O4A 84.17(16) 9_665 . ?
N2C Mn1 O4A 158.73(17) 9_665 . ?
C1A O1A Mn1 129.6(4) . . ?
C7A O2A Mn2 118.7(3) . . ?
C8A O3A Mn1 112.6(3) . . ?
C7A N1A N2A 112.9(4) . . ?
C7A N1A Mn1 132.8(4) . . ?
N2A N1A Mn1 114.1(3) . . ?
C8A N2A N1A 110.5(4) . . ?
C8A N2A Mn2 140.6(3) . . ?
N1A N2A Mn2 107.9(3) . . ?
C11A O4A Mn1 127.1(13) . . ?
O1A C1A C2A 118.4(7) . . ?
O1A C1A C6A 125.0(6) . . ?
C2A C1A C6A 116.6(7) . . ?
C3A C2A C1A 122.0(9) . . ?
C2A C3A C4A 122.8(9) . . ?
C3A C4A C5A 117.5(9) . . ?
C6A C5A C4A 120.0(9) . . ?
C5A C6A C1A 120.7(7) . . ?
C5A C6A C7A 115.4(7) . . ?
C1A C6A C7A 123.9(6) . . ?
O2A C7A N1A 122.2(5) . . ?
O2A C7A C6A 120.1(5) . . ?
N1A C7A C6A 117.7(6) . . ?
O3A C8A N2A 122.6(5) . . ?
O3A C8A C9A 119.3(5) . . ?
N2A C8A C9A 118.0(5) . . ?
C10A C9A C8A 115.7(6) . . ?
C12A N3A C13A 142.4(17) . . ?
C12A N3A C11A 99.8(16) . . ?
C13A N3A C11A 114.1(19) . . ?
O4A C11A N3A 124(2) . . ?
O1B Mn2 O3B 170.81(17) . . ?
O1B Mn2 N1B 90.75(18) . . ?
O3B Mn2 N1B 80.27(17) . . ?
O1B Mn2 O2A 98.08(18) . . ?
O3B Mn2 O2A 90.83(17) . . ?
N1B Mn2 O2A 170.97(19) . . ?
O1B Mn2 N2A 95.43(18) . . ?
O3B Mn2 N2A 89.06(16) . . ?
N1B Mn2 N2A 106.47(17) . . ?
O2A Mn2 N2A 74.68(15) . . ?
O1B Mn2 N3B 92.2(2) . . ?
O3B Mn2 N3B 86.3(2) . . ?
N1B Mn2 N3B 93.0(2) . . ?
O2A Mn2 N3B 84.81(19) . . ?
N2A Mn2 N3B 158.9(2) . . ?
C1B O1B Mn2 130.7(4) . . ?
C7B O2B Mn3 118.6(3) . . ?
C8B O3B Mn2 111.1(4) . . ?
C7B N1B N2B 114.6(4) . . ?
C7B N1B Mn2 131.0(4) . . ?
N2B N1B Mn2 114.5(3) . . ?
C8B N2B N1B 109.9(5) . . ?
C8B N2B Mn3 138.5(4) . . ?
N1B N2B Mn3 108.6(3) . . ?
C15B N3B C11B 115.0(8) . . ?
C15B N3B Mn2 124.5(6) . . ?
C11B N3B Mn2 119.6(6) . . ?
O1B C1B C2B 118.4(6) . . ?
O1B C1B C6B 125.6(5) . . ?
C2B C1B C6B 115.9(6) . . ?
C3B C2B C1B 123.3(6) . . ?
C2B C3B C4B 119.6(6) . . ?
C5B C4B C3B 118.4(6) . . ?
C6B C5B C4B 123.4(6) . . ?
C5B C6B C1B 119.3(5) . . ?
C5B C6B C7B 120.1(5) . . ?
C1B C6B C7B 120.6(5) . . ?
O2B C7B N1B 121.2(5) . . ?
O2B C7B C6B 117.7(5) . . ?
N1B C7B C6B 120.9(5) . . ?
N2B C8B O3B 124.1(5) . . ?
N2B C8B C9B 119.2(5) . . ?
O3B C8B C9B 116.6(5) . . ?
C10B C9B C8B 115.0(7) . . ?
N3B C11B C12B 123.8(10) . . ?
C11B C12B C13B 115.1(11) . . ?
C14B C13B C12B 118.8(9) . . ?
C14B C13B C16B 119.3(11) . . ?
C12B C13B C16B 121.3(11) . . ?
C13B C14B C15B 120.0(10) . . ?
N3B C15B C14B 126.0(10) . . ?
C16C C16B C13B 115.1(10) 4_455 . ?
O1C Mn3 O3C 171.07(17) . . ?
O1C Mn3 N1C 90.70(17) . . ?
O3C Mn3 N1C 80.37(17) . . ?
O1C Mn3 O2B 95.05(16) . . ?
O3C Mn3 O2B 93.88(16) . . ?
N1C Mn3 O2B 174.02(17) . . ?
O1C Mn3 N2B 95.93(18) . . ?
O3C Mn3 N2B 86.22(17) . . ?
N1C Mn3 N2B 102.80(17) . . ?
O2B Mn3 N2B 75.01(15) . . ?
O1C Mn3 N3C 92.67(19) . . ?
O3C Mn3 N3C 87.74(18) . . ?
N1C Mn3 N3C 92.95(17) . . ?
O2B Mn3 N3C 88.43(16) . . ?
N2B Mn3 N3C 161.92(18) . . ?
C1C O1C Mn3 130.1(4) . . ?
C7C O2C Mn1 120.2(3) . 9_665 ?
C8C O3C Mn3 112.4(3) . . ?
C7C N1C N2C 115.1(4) . . ?
C7C N1C Mn3 130.8(4) . . ?
N2C N1C Mn3 114.0(3) . . ?
C8C N2C N1C 110.9(4) . . ?
C8C N2C Mn1 139.6(4) . 9_665 ?
N1C N2C Mn1 108.9(3) . 9_665 ?
C11C N3C C15C 116.6(5) . . ?
C11C N3C Mn3 122.2(4) . . ?
C15C N3C Mn3 121.0(4) . . ?
O1C C1C C2C 118.4(5) . . ?
O1C C1C C6C 123.0(5) . . ?
C2C C1C C6C 118.6(5) . . ?
C3C C2C C1C 122.2(6) . . ?
C2C C3C C4C 120.5(6) . . ?
C5C C4C C3C 117.8(6) . . ?
C4C C5C C6C 123.9(5) . . ?
C5C C6C C1C 117.0(5) . . ?
C5C C6C C7C 119.6(5) . . ?
C1C C6C C7C 123.4(5) . . ?
O2C C7C N1C 120.7(5) . . ?
O2C C7C C6C 118.9(5) . . ?
N1C C7C C6C 120.4(5) . . ?
N2C C8C O3C 122.1(5) . . ?
N2C C8C C9C 120.8(5) . . ?
O3C C8C C9C 117.1(5) . . ?
C8C C9C C10C 108.5(7) . . ?
N3C C11C C12C 124.2(6) . . ?
C11C C12C C13C 118.9(7) . . ?
C14C C13C C12C 115.5(7) . . ?
C14C C13C C16C 124.5(7) . . ?
C12C C13C C16C 120.1(7) . . ?
C15C C14C C13C 122.1(7) . . ?
C14C C15C N3C 122.7(6) . . ?
C16B C16C C13C 115.3(10) 3_554 . ?
C2D N1D C3D 131.6(14) . . ?
C2D N1D C1D 102.3(17) . . ?
C3D N1D C1D 122.7(16) . . ?
O1D C1D N1D 100(3) . . ?

loop_
_geom_bond_atom_site_label_1
_geom_bond_atom_site_label_2
_geom_bond_distance
_geom_bond_site_symmetry_2
_geom_bond_publ_flag
Mn1 O1A 1.860(4) . ?
Mn1 N1A 1.930(4) . ?
Mn1 O3A 1.950(4) . ?
Mn1 O2C 1.970(4) 9_665 ?
Mn1 N2C 2.260(4) 9_665 ?
Mn1 O4A 2.260(4) . ?
O1A C1A 1.321(8) . ?
O2A C7A 1.267(7) . ?
O2A Mn2 1.974(4) . ?
O3A C8A 1.288(6) . ?
N1A C7A 1.334(7) . ?
N1A N2A 1.423(6) . ?
N2A C8A 1.291(6) . ?
N2A Mn2 2.253(4) . ?
O4A C11A 1.03(2) . ?
C1A C2A 1.396(10) . ?
C1A C6A 1.408(9) . ?
C2A C3A 1.344(12) . ?
C3A C4A 1.347(13) . ?
C4A C5A 1.429(12) . ?
C5A C6A 1.380(9) . ?
C6A C7A 1.458(8) . ?
C8A C9A 1.510(7) . ?
C9A C10A 1.461(12) . ?
N3A C12A 1.307(14) . ?
N3A C13A 1.474(16) . ?
N3A C11A 1.580(18) . ?
Mn2 O1B 1.857(4) . ?
Mn2 O3B 1.932(4) . ?
Mn2 N1B 1.933(4) . ?
Mn2 N3B 2.274(6) . ?
O1B C1B 1.308(7) . ?
O2B C7B 1.290(6) . ?
O2B Mn3 1.995(4) . ?
O3B C8B 1.306(7) . ?
N1B C7B 1.336(7) . ?
N1B N2B 1.401(6) . ?
N2B C8B 1.271(7) . ?
N2B Mn3 2.252(4) . ?
N3B C15B 1.252(10) . ?
N3B C11B 1.279(11) . ?
C1B C2B 1.389(9) . ?
C1B C6B 1.447(8) . ?
C2B C3B 1.368(10) . ?
C3B C4B 1.388(9) . ?
C4B C5B 1.371(8) . ?
C5B C6B 1.349(8) . ?
C6B C7B 1.466(8) . ?
C8B C9B 1.529(8) . ?
C9B C10B 1.491(11) . ?
C11B C12B 1.399(12) . ?
C12B C13B 1.416(14) . ?
C13B C14B 1.199(14) . ?
C13B C16B 1.582(12) . ?
C14B C15B 1.384(11) . ?
C16B C16C 1.343(14) 4_455 ?
Mn3 O1C 1.845(4) . ?
Mn3 O3C 1.929(4) . ?
Mn3 N1C 1.936(4) . ?
Mn3 N3C 2.262(5) . ?
O1C C1C 1.340(6) . ?
O2C C7C 1.294(6) . ?
O2C Mn1 1.970(4) 9_665 ?
O3C C8C 1.305(6) . ?
N1C C7C 1.324(6) . ?
N1C N2C 1.399(6) . ?
N2C C8C 1.294(7) . ?
N2C Mn1 2.260(4) 9_665 ?
N3C C11C 1.305(7) . ?
N3C C15C 1.342(8) . ?
C1C C2C 1.374(8) . ?
C1C C6C 1.427(7) . ?
C2C C3C 1.363(8) . ?
C3C C4C 1.398(8) . ?
C4C C5C 1.352(8) . ?
C5C C6C 1.400(7) . ?
C6C C7C 1.444(7) . ?
C8C C9C 1.495(9) . ?
C9C C10C 1.673(13) . ?
C11C C12C 1.379(9) . ?
C12C C13C 1.398(10) . ?
C13C C14C 1.366(10) . ?
C13C C16C 1.483(10) . ?
C14C C15C 1.342(9) . ?
C16C C16B 1.343(14) 3_554 ?
O1D C1D 1.24(2) . ?
N1D C2D 1.301(14) . ?
N1D C3D 1.425(15) . ?
N1D C1D 1.63(3) . ?
